data_2205610
loop_
_publ_author_name
'Susan J. Cline Sch\"affer'
'Rolf W. Berg'

_publ_section_title
;Potassium
 bis(\m-sulfato-1\k<i>O</i>:2\k<i>O</i>')bis[<i>cis</i>-dioxido-<i>cis</i>-bis(sulfato-\k<i>O</i>)tungstate(VI)]
;
_journal_issue 4
_journal_name_full 'Acta Crystallographica Section E'
_journal_page_first i49
_journal_page_last i51
_journal_paper_doi 10.1107/S1600536805007579
_journal_volume 61
_journal_year 2005
_chemical_formula_iupac 'K8 [W O4 (S O4)6]'
_chemical_formula_moiety '8K +, O28 S6 W2 8-'
_chemical_formula_sum 'K8 O28 S6 W2'
_chemical_formula_weight 1320.86
_chemical_name_systematic
;
Octapotassium
di-\m-sulfato-\k^2^O:O'-bis[cis-dioxo-cis-disulfatotungstate(VI)]
;
_space_group_IT_number 14
_symmetry_cell_setting monoclinic
_symmetry_space_group_name_Hall '-P 2yn'
_symmetry_space_group_name_H-M 'P 1 21/n 1'
_atom_sites_solution_hydrogens geom
_atom_sites_solution_primary direct
_atom_sites_solution_secondary difmap
_cell_angle_alpha 90.00
_cell_angle_beta 90.7800(10)
_cell_angle_gamma 90.00
_cell_formula_units_Z 2
_cell_length_a 9.4362(5)
_cell_length_b 13.9625(7)
_cell_length_c 10.1948(5)
_cell_measurement_reflns_used 5682
_cell_measurement_temperature 120(2)
_cell_measurement_theta_max 28.0
_cell_measurement_theta_min 2.5
_cell_volume 1343.07(12)
_computing_cell_refinement 'SAINT (Bruker, 2002)'
_computing_data_collection 'SMART (Bruker, 2002)'
_computing_data_reduction SAINT
_computing_molecular_graphics SHELXTL
_computing_publication_material 'CIFTAB in SHELX-97-2 (Sheldrick, 2001)'
_computing_structure_refinement SHELXTL
_computing_structure_solution 'SHELXTL (Bruker, 2002)'
_diffrn_ambient_temperature 120(2)
_diffrn_measured_fraction_theta_full 0.998
_diffrn_measured_fraction_theta_max 0.998
_diffrn_measurement_device 'Bruker Platform/CCD'
_diffrn_measurement_method 'profile data from \w'
_diffrn_radiation_monochromator graphite
_diffrn_radiation_source 'normal-focus sealed tube'
_diffrn_radiation_type MoK\a
_diffrn_radiation_wavelength 0.71073
_diffrn_reflns_av_R_equivalents 0.0190
_diffrn_reflns_av_sigmaI/netI 0.0136
_diffrn_reflns_limit_h_max 11
_diffrn_reflns_limit_h_min -11
_diffrn_reflns_limit_k_max 16
_diffrn_reflns_limit_k_min -16
_diffrn_reflns_limit_l_max 12
_diffrn_reflns_limit_l_min -12
_diffrn_reflns_number 13095
_diffrn_reflns_theta_full 25.34
_diffrn_reflns_theta_max 25.34
_diffrn_reflns_theta_min 2.47
_diffrn_standards_decay_% 0.4
_diffrn_standards_interval_time 345
_diffrn_standards_number 242
_exptl_absorpt_coefficient_mu 10.380
_exptl_absorpt_correction_T_max 0.6187
_exptl_absorpt_correction_T_min 0.2449
_exptl_absorpt_correction_type integration
_exptl_absorpt_process_details 'XPREP (Bruker, 2001)'
_exptl_crystal_colour colorless
_exptl_crystal_density_diffrn 3.266
_exptl_crystal_density_meas ?
_exptl_crystal_description tabular
_exptl_crystal_F_000 1240
_exptl_crystal_size_max 0.18
_exptl_crystal_size_mid 0.10
_exptl_crystal_size_min 0.05
_refine_diff_density_max 0.576
_refine_diff_density_min -0.439
_refine_ls_extinction_method none
_refine_ls_goodness_of_fit_ref 1.125
_refine_ls_hydrogen_treatment none
_refine_ls_matrix_type full
_refine_ls_number_parameters 199
_refine_ls_number_reflns 2458
_refine_ls_number_restraints 0
_refine_ls_restrained_S_all 1.125
_refine_ls_R_factor_all 0.0136
_refine_ls_R_factor_gt 0.0132
_refine_ls_shift/su_max 0.001
_refine_ls_shift/su_mean 0.000
_refine_ls_structure_factor_coef Fsqd
_refine_ls_weighting_details 'w = 1/[\s^2^(Fo^2^)+(0.0121P)^2^+2.1788P] where P = (Fo^2^+2Fc^2^)/3'
_refine_ls_weighting_scheme calc
_refine_ls_wR_factor_gt 0.0309
_refine_ls_wR_factor_ref 0.0311
_reflns_number_gt 2429
_reflns_number_total 2458
_reflns_threshold_expression I>2\s(I)
_cod_data_source_file wm6051.cif
_cod_data_source_block I
_cod_original_sg_symbol_H-M 'P 21/n'
_cod_database_code 2205610
_cod_database_fobs_code 2205610

loop_
_symmetry_equiv_pos_as_xyz
'x, y, z'
'-x+1/2, y+1/2, -z+1/2'
'-x, -y, -z'
'x-1/2, -y-1/2, z-1/2'

loop_
_atom_site_label
_atom_site_fract_x
_atom_site_fract_y
_atom_site_fract_z
_atom_site_U_iso_or_equiv
_atom_site_adp_type
_atom_site_calc_flag
_atom_site_occupancy
_atom_site_type_symbol
W1 0.167155(11) 0.378486(7) 0.083299(10) 0.00768(4) Uani d 1 W
S1 0.08697(7) 0.49756(5) -0.20754(6) 0.00853(13) Uani d 1 S
S2 0.47796(7) 0.28010(5) 0.02132(7) 0.01076(14) Uani d 1 S
S3 0.02707(7) 0.15499(5) 0.04722(6) 0.00912(13) Uani d 1 S
O1 0.2338(2) 0.49339(14) 0.09336(19) 0.0153(4) Uani d 1 O
O2 0.2094(2) 0.33519(14) 0.23580(19) 0.0137(4) Uani d 1 O
O3 0.0958(2) 0.41250(13) -0.12018(18) 0.0115(4) Uani d 1 O
O4 0.03432(19) 0.58184(13) -0.12471(19) 0.0114(4) Uani d 1 O
O5 -0.0130(2) 0.47739(14) -0.31210(18) 0.0135(4) Uani d 1 O
O6 0.2256(2) 0.52544(13) -0.25320(19) 0.0130(4) Uani d 1 O
O7 0.3270(2) 0.32171(15) -0.01132(19) 0.0166(4) Uani d 1 O
O8 0.4858(2) 0.26308(15) 0.16109(19) 0.0178(4) Uani d 1 O
O9 0.4873(3) 0.19490(17) -0.0578(2) 0.0308(6) Uani d 1 O
O10 0.5747(3) 0.35493(19) -0.0166(3) 0.0338(6) Uani d 1 O
O11 0.0556(2) 0.25956(13) 0.01147(19) 0.0133(4) Uani d 1 O
O12 0.1453(2) 0.11950(13) 0.1276(2) 0.0160(4) Uani d 1 O
O13 0.0135(2) 0.10445(14) -0.0768(2) 0.0181(5) Uani d 1 O
O14 -0.1057(2) 0.15340(15) 0.1199(2) 0.0167(4) Uani d 1 O
K1 0.32372(6) 0.17573(4) 0.33893(6) 0.01357(13) Uani d 1 K
K2 0.50716(6) 0.50475(5) 0.19847(6) 0.01533(13) Uani d 1 K
K3 0.20905(6) 0.46053(5) 0.47727(6) 0.01602(13) Uani d 1 K
K4 0.24597(6) 0.21985(4) -0.22989(6) 0.01415(13) Uani d 1 K

loop_
_atom_site_aniso_label
_atom_site_aniso_U_11
_atom_site_aniso_U_22
_atom_site_aniso_U_33
_atom_site_aniso_U_12
_atom_site_aniso_U_13
_atom_site_aniso_U_23
W1 0.00668(6) 0.00793(6) 0.00842(7) 0.00067(4) -0.00051(4) -0.00047(4)
S1 0.0078(3) 0.0089(3) 0.0088(3) 0.0011(2) 0.0006(2) 0.0009(3)
S2 0.0074(3) 0.0141(3) 0.0109(3) 0.0023(3) 0.0007(2) 0.0002(3)
S3 0.0094(3) 0.0077(3) 0.0102(3) -0.0008(3) 0.0003(3) 0.0002(3)
O1 0.0136(10) 0.0149(10) 0.0175(11) -0.0035(8) -0.0003(8) -0.0009(8)
O2 0.0126(10) 0.0167(10) 0.0120(10) 0.0044(8) 0.0004(8) -0.0001(8)
O3 0.0151(10) 0.0085(9) 0.0108(10) 0.0007(8) -0.0006(8) 0.0014(8)
O4 0.0074(9) 0.0109(10) 0.0157(10) 0.0012(8) -0.0006(7) -0.0023(8)
O5 0.0158(10) 0.0138(10) 0.0108(10) 0.0017(8) -0.0033(8) 0.0005(8)
O6 0.0108(10) 0.0124(9) 0.0158(10) 0.0009(8) 0.0049(8) 0.0006(8)
O7 0.0103(10) 0.0284(12) 0.0110(10) 0.0105(9) -0.0004(8) -0.0035(9)
O8 0.0133(10) 0.0286(12) 0.0114(10) 0.0035(9) -0.0006(8) 0.0036(9)
O9 0.0398(15) 0.0277(13) 0.0246(13) 0.0219(11) -0.0095(11) -0.0112(10)
O10 0.0204(13) 0.0469(15) 0.0341(14) -0.0161(11) -0.0016(10) 0.0169(12)
O11 0.0163(10) 0.0085(9) 0.0149(10) -0.0035(8) -0.0038(8) 0.0009(8)
O12 0.0138(11) 0.0125(10) 0.0216(11) -0.0002(8) -0.0045(9) 0.0022(8)
O13 0.0302(12) 0.0125(10) 0.0115(10) -0.0031(9) 0.0014(9) -0.0023(8)
O14 0.0108(10) 0.0189(11) 0.0205(11) -0.0026(8) 0.0047(8) -0.0001(9)
K1 0.0117(3) 0.0126(3) 0.0163(3) -0.0004(2) -0.0019(2) 0.0031(2)
K2 0.0126(3) 0.0200(3) 0.0133(3) 0.0034(2) -0.0029(2) -0.0022(2)
K3 0.0135(3) 0.0224(3) 0.0121(3) 0.0026(3) -0.0017(2) 0.0028(3)
K4 0.0141(3) 0.0137(3) 0.0146(3) -0.0010(2) -0.0026(2) -0.0006(2)

loop_
_atom_type_symbol
_atom_type_description
_atom_type_scat_dispersion_real
_atom_type_scat_dispersion_imag
_atom_type_scat_source
K K 0.2009 0.2494 'International Tables Vol C Tables 4.2.6.8 and 6.1.1.4'
O O 0.0106 0.0060 'International Tables Vol C Tables 4.2.6.8 and 6.1.1.4'
S S 0.1246 0.1234 'International Tables Vol C Tables 4.2.6.8 and 6.1.1.4'
W W -0.8490 6.8722 'International Tables Vol C Tables 4.2.6.8 and 6.1.1.4'

loop_
_geom_angle_atom_site_label_1
_geom_angle_atom_site_label_2
_geom_angle_atom_site_label_3
_geom_angle_site_symmetry_1
_geom_angle_site_symmetry_3
_geom_angle
_geom_angle_publ_flag
O2 W1 O1 . . 101.20(9) y
O2 W1 O7 . . 97.61(9) y
O1 W1 O7 . . 97.03(9) y
O2 W1 O4 . 3_565 96.59(8) y
O1 W1 O4 . 3_565 94.34(9) y
O7 W1 O4 . 3_565 159.71(8) y
O2 W1 O11 . . 98.49(9) y
O1 W1 O11 . . 159.97(8) y
O7 W1 O11 . . 83.92(8) y
O4 W1 O11 3_565 . 79.70(8) y
O2 W1 O3 . . 170.94(8) y
O1 W1 O3 . . 87.85(8) y
O7 W1 O3 . . 81.56(8) y
O4 W1 O3 3_565 . 82.13(7) y
O11 W1 O3 . . 72.45(7) y
O2 W1 K2 . . 72.55(7) ?
O1 W1 K2 . . 41.49(7) ?
O7 W1 K2 . . 72.03(6) ?
O4 W1 K2 3_565 . 126.40(5) ?
O11 W1 K2 . . 152.55(5) ?
O3 W1 K2 . . 115.43(5) ?
O2 W1 K4 . . 119.39(6) ?
O1 W1 K4 . . 119.67(7) ?
O7 W1 K4 . . 39.36(6) ?
O4 W1 K4 3_565 . 120.43(5) ?
O11 W1 K4 . . 51.24(6) ?
O3 W1 K4 . . 54.96(5) ?
K2 W1 K4 . . 109.780(13) ?
O2 W1 K1 . . 26.17(7) ?
O1 W1 K1 . . 118.37(7) ?
O7 W1 K1 . . 76.23(6) ?
O4 W1 K1 3_565 . 112.69(5) ?
O11 W1 K1 . . 81.38(5) ?
O3 W1 K1 . . 147.20(5) ?
K2 W1 K1 . . 80.229(13) ?
K4 W1 K1 . . 93.217(13) ?
O5 S1 O6 . . 113.55(12) ?
O5 S1 O3 . . 108.53(11) ?
O6 S1 O3 . . 111.37(11) ?
O5 S1 O4 . . 110.08(11) ?
O6 S1 O4 . . 105.74(11) ?
O3 S1 O4 . . 107.39(11) ?
O9 S2 O10 . . 113.86(16) ?
O9 S2 O8 . . 114.42(14) ?
O10 S2 O8 . . 111.01(14) ?
O9 S2 O7 . . 104.42(13) ?
O10 S2 O7 . . 104.51(14) ?
O8 S2 O7 . . 107.70(11) ?
O9 S2 K4 . . 54.98(9) ?
O10 S2 K4 . . 112.02(11) ?
O8 S2 K4 . . 135.65(9) ?
O7 S2 K4 . . 50.82(8) ?
O9 S2 K2 . . 171.05(11) ?
O10 S2 K2 . . 57.54(12) ?
O8 S2 K2 . . 69.44(9) ?
O7 S2 K2 . . 81.26(8) ?
K4 S2 K2 . . 128.56(2) ?
O13 S3 O12 . . 112.38(13) ?
O13 S3 O14 . . 111.54(13) ?
O12 S3 O14 . . 111.29(13) ?
O13 S3 O11 . . 105.67(11) ?
O12 S3 O11 . . 108.77(11) ?
O14 S3 O11 . . 106.83(12) ?
O13 S3 K4 . . 59.27(9) ?
O12 S3 K4 . . 94.73(9) ?
O14 S3 K4 . . 153.59(9) ?
O11 S3 K4 . . 58.24(8) ?
W1 O1 K1 . 2 144.97(10) ?
W1 O1 K2 . . 114.26(9) ?
K1 O1 K2 2 . 92.09(6) ?
W1 O2 K1 . . 137.50(10) ?
W1 O2 K3 . . 122.23(9) ?
K1 O2 K3 . . 99.58(6) ?
S1 O3 W1 . . 138.03(12) ?
S1 O3 K1 . 4_565 102.32(9) ?
W1 O3 K1 . 4_565 107.61(7) ?
S1 O3 K4 . . 118.47(10) ?
W1 O3 K4 . . 90.93(6) ?
K1 O3 K4 4_565 . 89.32(5) ?
S1 O4 W1 . 3_565 129.39(11) ?
S1 O4 K4 . 2_554 89.44(8) ?
W1 O4 K4 3_565 2_554 123.03(8) ?
S1 O5 K3 . 3_565 148.88(12) ?
S1 O5 K3 . 1_554 95.03(9) ?
K3 O5 K3 3_565 1_554 93.39(6) ?
S1 O5 K1 . 4_565 95.34(9) ?
K3 O5 K1 3_565 4_565 101.38(6) ?
K3 O5 K1 1_554 4_565 131.27(7) ?
S1 O6 K2 . 3_665 139.68(12) ?
S1 O6 K4 . 2_554 112.18(10) ?
K2 O6 K4 3_665 2_554 94.49(6) ?
S1 O6 K3 . 1_554 100.59(10) ?
K2 O6 K3 3_665 1_554 101.05(6) ?
K4 O6 K3 2_554 1_554 104.78(6) ?
S2 O7 W1 . . 138.10(12) ?
S2 O7 K4 . . 102.85(9) ?
W1 O7 K4 . . 113.58(8) ?
S2 O8 K1 . . 135.99(12) ?
S2 O8 K4 . 4_666 115.26(11) ?
K1 O8 K4 . 4_666 106.65(7) ?
S2 O8 K2 . . 87.11(9) ?
K1 O8 K2 . . 114.14(7) ?
K4 O8 K2 4_666 . 79.26(5) ?
S2 O9 K4 . . 100.81(11) ?
S2 O9 K3 . 4_665 124.91(13) ?
K4 O9 K3 . 4_665 134.25(8) ?
S2 O10 K2 . 3_665 120.94(13) ?
S2 O10 K1 . 4_665 124.31(16) ?
K2 O10 K1 3_665 4_665 89.11(7) ?
S2 O10 K2 . . 99.35(13) ?
K2 O10 K2 3_665 . 86.49(8) ?
K1 O10 K2 4_665 . 130.64(9) ?
S3 O11 W1 . . 139.75(12) ?
S3 O11 K1 . 4_565 107.75(9) ?
W1 O11 K1 . 4_565 109.46(7) ?
S3 O11 K4 . . 97.09(9) ?
W1 O11 K4 . . 97.17(7) ?
K1 O11 K4 4_565 . 90.84(5) ?
S3 O12 K2 . 2_545 98.86(10) ?
S3 O12 K1 . . 140.80(11) ?
K2 O12 K1 2_545 . 88.97(6) ?
S3 O12 K3 . 2_545 115.18(11) ?
K2 O12 K3 2_545 2_545 92.68(6) ?
K1 O12 K3 . 2_545 102.63(7) ?
S3 O13 K2 . 4_565 174.14(13) ?
S3 O13 K3 . 4_565 93.38(10) ?
K2 O13 K3 4_565 4_565 88.62(6) ?
S3 O13 K4 . . 97.41(10) ?
K2 O13 K4 4_565 . 83.01(6) ?
K3 O13 K4 4_565 . 154.06(8) ?
S3 O14 K4 . 4_566 136.11(12) ?
S3 O14 K3 . 4_565 106.39(11) ?
K4 O14 K3 4_566 4_565 110.00(7) ?
S3 O14 K2 . 2_545 93.68(10) ?
K4 O14 K2 4_566 2_545 105.37(7) ?
K3 O14 K2 4_565 2_545 96.78(6) ?
O8 K1 O2 . . 65.63(6) ?
O8 K1 O1 . 2_545 136.19(7) ?
O2 K1 O1 . 2_545 143.43(6) ?
O8 K1 O10 . 4_566 155.28(7) ?
O2 K1 O10 . 4_566 89.85(7) ?
O1 K1 O10 2_545 4_566 63.32(7) ?
O8 K1 O12 . . 87.15(6) ?
O2 K1 O12 . . 72.53(6) ?
O1 K1 O12 2_545 . 79.22(6) ?
O10 K1 O12 4_566 . 82.20(7) ?
O8 K1 O3 . 4_666 77.08(6) ?
O2 K1 O3 . 4_666 140.05(6) ?
O1 K1 O3 2_545 4_666 74.96(6) ?
O10 K1 O3 4_566 4_666 127.43(7) ?
O12 K1 O3 . 4_666 120.87(6) ?
O8 K1 O11 . 4_666 80.65(6) ?
O2 K1 O11 . 4_666 105.80(6) ?
O1 K1 O11 2_545 4_666 106.79(6) ?
O10 K1 O11 4_566 4_666 110.70(7) ?
O12 K1 O11 . 4_666 167.08(6) ?
O3 K1 O11 4_666 4_666 52.18(5) ?
O8 K1 O5 . 4_666 71.46(6) ?
O2 K1 O5 . 4_666 125.78(6) ?
O1 K1 O5 2_545 4_666 64.78(6) ?
O10 K1 O5 4_566 4_666 125.77(7) ?
O12 K1 O5 . 4_666 73.83(6) ?
O3 K1 O5 4_666 4_666 47.07(5) ?
O11 K1 O5 4_666 4_666 98.06(5) ?
O8 K1 W1 . . 57.40(4) ?
O2 K1 W1 . . 16.33(4) ?
O1 K1 W1 2_545 . 137.85(5) ?
O10 K1 W1 4_566 . 98.09(6) ?
O12 K1 W1 . . 60.18(4) ?
O3 K1 W1 4_666 . 134.46(4) ?
O11 K1 W1 4_666 . 115.29(4) ?
O5 K1 W1 4_666 . 109.94(4) ?
O8 K1 K3 . . 87.15(5) ?
O2 K1 K3 . . 43.08(4) ?
O1 K1 K3 2_545 . 136.63(5) ?
O10 K1 K3 4_566 . 75.97(5) ?
O12 K1 K3 . . 110.60(4) ?
O3 K1 K3 4_666 . 124.70(4) ?
O11 K1 K3 4_666 . 73.22(4) ?
O5 K1 K3 4_666 . 158.11(4) ?
W1 K1 K3 . . 59.215(12) ?
O6 K2 O13 3_665 4_666 73.89(6) ?
O6 K2 O1 3_665 . 163.86(6) ?
O13 K2 O1 4_666 . 107.36(7) ?
O6 K2 O10 3_665 3_665 120.78(7) ?
O13 K2 O10 4_666 3_665 160.39(8) ?
O1 K2 O10 . 3_665 62.55(6) ?
O6 K2 O12 3_665 2 117.39(6) ?
O13 K2 O12 4_666 2 78.19(6) ?
O1 K2 O12 . 2 78.18(6) ?
O10 K2 O12 3_665 2 83.09(7) ?
O6 K2 O14 3_665 2 71.41(6) ?
O13 K2 O14 4_666 2 82.12(6) ?
O1 K2 O14 . 2 124.68(6) ?
O10 K2 O14 3_665 2 90.30(7) ?
O12 K2 O14 2 2 49.84(6) ?
O6 K2 O10 3_665 . 80.50(6) ?
O13 K2 O10 4_666 . 102.26(6) ?
O1 K2 O10 . . 83.55(6) ?
O10 K2 O10 3_665 . 93.51(8) ?
O12 K2 O10 2 . 160.89(6) ?
O14 K2 O10 2 . 149.23(6) ?
O6 K2 O8 3_665 . 85.37(6) ?
O13 K2 O8 4_666 . 62.89(6) ?
O1 K2 O8 . . 81.21(6) ?
O10 K2 O8 3_665 . 127.21(7) ?
O12 K2 O8 2 . 127.45(6) ?
O14 K2 O8 2 . 142.44(6) ?
O10 K2 O8 . . 42.64(6) ?
O6 K2 S2 3_665 . 91.91(5) ?
O13 K2 S2 4_666 . 86.33(5) ?
O1 K2 S2 . . 72.27(4) ?
O10 K2 S2 3_665 . 104.89(6) ?
O12 K2 S2 2 . 140.64(5) ?
O14 K2 S2 2 . 161.80(5) ?
O10 K2 S2 . . 23.11(4) ?
O8 K2 S2 . . 23.45(3) ?
O6 K2 W1 3_665 . 142.56(5) ?
O13 K2 W1 4_666 . 90.50(5) ?
O1 K2 W1 . . 24.25(4) ?
O10 K2 W1 3_665 . 84.07(5) ?
O12 K2 W1 2 . 91.26(4) ?
O14 K2 W1 2 . 141.10(4) ?
O10 K2 W1 . . 69.66(4) ?
O8 K2 W1 . . 57.39(3) ?
S2 K2 W1 . . 52.554(14) ?
O6 K2 K3 3_665 . 120.06(5) ?
O13 K2 K3 4_666 . 48.89(5) ?
O1 K2 K3 . . 67.35(4) ?
O10 K2 K3 3_665 . 112.43(6) ?
O12 K2 K3 2 . 43.91(4) ?
O14 K2 K3 2 . 83.25(4) ?
O10 K2 K3 . . 122.77(5) ?
O8 K2 K3 . . 83.53(4) ?
S2 K2 K3 . . 99.66(2) ?
W1 K2 K3 . . 63.939(14) ?
O5 K3 O14 3_565 4_666 163.90(7) ?
O5 K3 O12 3_565 2 80.84(6) ?
O14 K3 O12 4_666 2 110.10(6) ?
O5 K3 O6 3_565 1_556 122.16(6) ?
O14 K3 O6 4_666 1_556 69.84(6) ?
O12 K3 O6 2 1_556 95.33(6) ?
O5 K3 O2 3_565 . 71.21(6) ?
O14 K3 O2 4_666 . 95.02(6) ?
O12 K3 O2 2 . 98.09(6) ?
O6 K3 O2 1_556 . 162.58(6) ?
O5 K3 O5 3_565 1_556 86.61(6) ?
O14 K3 O5 4_666 1_556 96.34(6) ?
O12 K3 O5 2 1_556 123.45(6) ?
O6 K3 O5 1_556 1_556 48.07(5) ?
O2 K3 O5 . 1_556 129.14(6) ?
O5 K3 O9 3_565 4_566 71.47(6) ?
O14 K3 O9 4_666 4_566 94.63(7) ?
O12 K3 O9 2 4_566 148.78(6) ?
O6 K3 O9 1_556 4_566 111.34(6) ?
O2 K3 O9 . 4_566 59.85(6) ?
O5 K3 O9 1_556 4_566 69.90(6) ?
O5 K3 O13 3_565 4_666 129.35(6) ?
O14 K3 O13 4_666 4_666 48.49(6) ?
O12 K3 O13 2 4_666 72.74(6) ?
O6 K3 O13 1_556 4_666 102.98(6) ?
O2 K3 O13 . 4_666 70.79(5) ?
O5 K3 O13 1_556 4_666 143.91(6) ?
O9 K3 O13 4_566 4_666 114.42(7) ?
O5 K3 K2 3_565 . 89.42(5) ?
O14 K3 K2 4_666 . 90.94(4) ?
O12 K3 K2 2 . 43.40(4) ?
O6 K3 K2 1_556 . 125.87(4) ?
O2 K3 K2 . . 60.70(4) ?
O5 K3 K2 1_556 . 166.82(4) ?
O9 K3 K2 4_566 . 120.55(5) ?
O13 K3 K2 4_666 . 42.49(4) ?
O5 K3 K1 3_565 . 105.59(5) ?
O14 K3 K1 4_666 . 59.14(5) ?
O12 K3 K1 2 . 118.00(5) ?
O6 K3 K1 1_556 . 125.59(4) ?
O2 K3 K1 . . 37.34(4) ?
O5 K3 K1 1_556 . 118.50(4) ?
O9 K3 K1 4_566 . 58.88(5) ?
O13 K3 K1 4_666 . 55.63(4) ?
K2 K3 K1 . . 74.678(16) ?
O8 K4 O6 4_565 2_544 98.73(6) ?
O8 K4 O14 4_565 4_665 100.49(7) ?
O6 K4 O14 2_544 4_665 123.73(6) ?
O8 K4 O7 4_565 . 122.14(6) ?
O6 K4 O7 2_544 . 122.65(6) ?
O14 K4 O7 4_665 . 88.87(6) ?
O8 K4 O9 4_565 . 166.53(7) ?
O6 K4 O9 2_544 . 80.82(6) ?
O14 K4 O9 4_665 . 90.75(7) ?
O7 K4 O9 . . 50.05(6) ?
O8 K4 O11 4_565 . 77.17(6) ?
O6 K4 O11 2_544 . 106.54(6) ?
O14 K4 O11 4_665 . 129.15(6) ?
O7 K4 O11 . . 54.81(6) ?
O9 K4 O11 . . 90.00(6) ?
O8 K4 O13 4_565 . 67.22(6) ?
O6 K4 O13 2_544 . 66.00(6) ?
O14 K4 O13 4_665 . 166.38(6) ?
O7 K4 O13 . . 92.92(6) ?
O9 K4 O13 . . 100.75(7) ?
O11 K4 O13 . . 44.56(5) ?
O8 K4 O4 4_565 2_544 116.99(6) ?
O6 K4 O4 2_544 2_544 46.34(5) ?
O14 K4 O4 4_665 2_544 77.95(6) ?
O7 K4 O4 . 2_544 120.80(6) ?
O9 K4 O4 . 2_544 72.42(6) ?
O11 K4 O4 . 2_544 148.74(5) ?
O13 K4 O4 . 2_544 112.34(5) ?
O8 K4 O3 4_565 . 70.66(6) ?
O6 K4 O3 2_544 . 152.66(6) ?
O14 K4 O3 4_665 . 83.46(6) ?
O7 K4 O3 . . 53.75(5) ?
O9 K4 O3 . . 103.65(6) ?
O11 K4 O3 . . 47.26(5) ?
O13 K4 O3 . . 86.73(5) ?
O4 K4 O3 2_544 . 160.88(5) ?
O8 K4 S2 4_565 . 148.30(5) ?
O6 K4 S2 2_544 . 103.12(5) ?
O14 K4 S2 4_665 . 86.20(5) ?
O7 K4 S2 . . 26.33(4) ?
O9 K4 S2 . . 24.21(4) ?
O11 K4 S2 . . 74.77(4) ?
O13 K4 S2 . . 101.30(4) ?
O4 K4 S2 2_544 . 94.70(4) ?
O3 K4 S2 . . 79.51(4) ?
O8 K4 S3 4_565 . 79.53(5) ?
O6 K4 S3 2_544 . 81.90(4) ?
O14 K4 S3 4_665 . 153.59(5) ?
O7 K4 S3 . . 69.70(5) ?
O9 K4 S3 . . 87.09(6) ?
O11 K4 S3 . . 24.67(4) ?
O13 K4 S3 . . 23.32(4) ?
O4 K4 S3 2_544 . 125.93(4) ?
O3 K4 S3 . . 71.54(4) ?
S2 K4 S3 . . 81.11(2) ?
O8 K4 W1 4_565 . 95.92(5) ?
O6 K4 W1 2_544 . 128.70(4) ?
O14 K4 W1 4_665 . 101.09(5) ?
O7 K4 W1 . . 27.06(4) ?
O9 K4 W1 . . 74.46(5) ?
O11 K4 W1 . . 31.59(3) ?
O13 K4 W1 . . 75.37(4) ?
O4 K4 W1 2_544 . 146.84(4) ?
O3 K4 W1 . . 34.11(3) ?
S2 K4 W1 . . 52.420(14) ?
S3 K4 W1 . . 53.042(14) ?

loop_
_geom_bond_atom_site_label_1
_geom_bond_atom_site_label_2
_geom_bond_site_symmetry_2
_geom_bond_distance
_geom_bond_publ_flag
W1 O1 . 1.7258(19) y
W1 O2 . 1.7102(19) y
W1 O3 . 2.2237(19) y
W1 O4 3_565 2.0302(18) y
W1 O7 . 1.9681(19) y
W1 O11 . 2.0930(18) y
W1 K2 . 3.8311(6) ?
W1 K4 . 3.9646(6) ?
W1 K1 . 4.1090(6) ?
S1 O5 . 1.441(2) ?
S1 O6 . 1.447(2) ?
S1 O3 . 1.4861(19) y
S1 O4 . 1.5349(19) y
S2 O9 . 1.441(2) ?
S2 O10 . 1.443(2) ?
S2 O8 . 1.445(2) ?
S2 O7 . 1.5700(19) y
S2 K4 . 3.4505(9) ?
S2 K2 . 3.6281(9) ?
S3 O13 . 1.452(2) ?
S3 O12 . 1.462(2) ?
S3 O14 . 1.464(2) ?
S3 O11 . 1.5296(19) y
S3 K4 . 3.6369(9) ?
O1 K1 2 2.695(2) ?
O1 K2 . 2.784(2) ?
O2 K1 . 2.682(2) y
O8 K1 . 2.681(2) y
O6 K2 3_665 2.610(2) y
O5 K3 3_565 2.632(2) y
O8 K4 4_666 2.692(2) y
O8 K2 . 3.401(2) y
O2 K3 . 3.020(2) ?
O3 K1 4_565 2.873(2) ?
O3 K4 . 3.246(2) ?
O4 W1 3_565 2.0302(18) ?
O4 K4 2_554 3.208(2) ?
O5 K3 1_554 3.029(2) ?
O5 K1 4_565 3.063(2) ?
O6 K4 2_554 2.733(2) ?
O6 K3 1_554 2.896(2) ?
O7 K4 . 2.743(2) ?
O9 K4 . 2.877(2) ?
O9 K3 4_665 3.033(2) ?
O10 K2 3_665 2.799(3) ?
O10 K1 4_665 2.823(3) ?
O10 K2 . 3.102(3) ?
O11 K1 4_565 2.931(2) ?
O11 K4 . 3.116(2) ?
O12 K2 2_545 2.802(2) ?
O12 K1 . 2.827(2) ?
O12 K3 2_545 2.828(2) ?
O13 K2 4_565 2.752(2) ?
O13 K3 4_565 3.070(2) ?
O13 K4 . 3.152(2) ?
O14 K4 4_566 2.738(2) ?
O14 K3 4_565 2.762(2) ?
O14 K2 2_545 2.925(2) ?
K1 O1 2_545 2.695(2) ?
K1 O10 4_566 2.823(3) ?
K1 O3 4_666 2.873(2) ?
K1 O11 4_666 2.931(2) ?
K1 O5 4_666 3.063(2) ?
K1 K3 . 4.3605(9) ?
K2 O6 3_665 2.610(2) ?
K2 O13 4_666 2.752(2) ?
K2 O10 3_665 2.799(3) ?
K2 O12 2 2.802(2) ?
K2 O14 2 2.925(2) ?
K2 K3 . 4.0732(9) ?
K3 O5 3_565 2.632(2) ?
K3 O14 4_666 2.762(2) ?
K3 O12 2 2.828(2) ?
K3 O6 1_556 2.896(2) ?
K3 O5 1_556 3.029(2) ?
K3 O9 4_566 3.033(2) ?
K3 O13 4_666 3.070(2) ?
K4 O8 4_565 2.692(2) ?
K4 O6 2_544 2.733(2) ?
K4 O14 4_665 2.738(2) ?
K4 O4 2_544 3.208(2) ?
